data_7118291
loop_
_publ_author_name
'Greulich, Tobias W.'
'Suzuki, Naoya'
'Daniliuc, Constantin G.'
'Fukazawa, Aiko'
'Yamaguchi, Eriko'
'Studer, Armido'
'Yamaguchi, Shigehiro'

_publ_section_title
;
 A biphenyl containing two electron-donating and two electron-accepting
 moieties: a rigid and small donor-acceptor-donor ladder system.
;
_journal_issue 11
_journal_name_full 'Chemical communications (Cambridge, England)'
_journal_page_first 2374
_journal_page_last 2377
_journal_paper_doi 10.1039/c5cc03063c
_journal_volume 52
_journal_year 2016
_chemical_formula_sum 'C56 H66 N2 O2 P2'
_chemical_formula_weight 861.04
_space_group_crystal_system monoclinic
_space_group_IT_number 15
_space_group_name_Hall '-C 2yc'
_space_group_name_H-M_alt 'C 1 2/c 1'
_symmetry_space_group_name_Hall '-C 2yc'
_symmetry_space_group_name_H-M 'C 1 2/c 1'
_atom_sites_solution_hydrogens geom
_audit_update_record
;
2015-09-17 deposited with the CCDC.
2016-01-05 downloaded from the CCDC.
;
_cell_angle_alpha 90
_cell_angle_beta 109.810(2)
_cell_angle_gamma 90
_cell_formula_units_Z 4
_cell_length_a 29.5733(17)
_cell_length_b 8.8680(6)
_cell_length_c 20.0015(11)
_cell_measurement_reflns_used 8394
_cell_measurement_temperature 100.(2)
_cell_measurement_theta_max 25.2609
_cell_measurement_theta_min 2.4105
_cell_volume 4935.1(5)
_computing_cell_refinement 'SAINT V8.34A (Bruker AXS Inc., 2013)'
_computing_data_collection
;
APEX2 v.2014.1-1 (Bruker AXS Inc., 2014)

;
_computing_data_reduction 'SAINT V8.34A (Bruker AXS Inc., 2013)'
_computing_molecular_graphics 'XP (Sheldrick, 2014)'
_computing_publication_material 'SHELXL-2014 (Sheldrick, 2014)'
_computing_structure_refinement 'SHELXL-2014 (Sheldrick, 2014)'
_computing_structure_solution 'SHELXL-2014 (Sheldrick, 2014)'
_diffrn_ambient_temperature 100.(2)
_diffrn_detector_area_resol_mean 10.4167
_diffrn_measured_fraction_theta_full 0.998
_diffrn_measured_fraction_theta_max 0.998
_diffrn_measurement_device_type 'Bruker D8 Venture PHOTON 100 CMOS'
_diffrn_measurement_method 'omega and phi scans'
_diffrn_radiation_monochromator 'MX mirror'
_diffrn_radiation_type 'Mo K\a'
_diffrn_radiation_wavelength 0.71073
_diffrn_reflns_av_R_equivalents 0.059
_diffrn_reflns_av_unetI/netI 0.0603
_diffrn_reflns_limit_h_max 35
_diffrn_reflns_limit_h_min -35
_diffrn_reflns_limit_k_max 10
_diffrn_reflns_limit_k_min -10
_diffrn_reflns_limit_l_max 23
_diffrn_reflns_limit_l_min -23
_diffrn_reflns_number 37687
_diffrn_reflns_theta_full 25.02
_diffrn_reflns_theta_max 25.02
_diffrn_reflns_theta_min 2.16
_diffrn_source 'Mo ImS'
_diffrn_source_type 'micro focus tube'
_exptl_absorpt_coefficient_mu 0.130
_exptl_absorpt_correction_T_max 0.99
_exptl_absorpt_correction_T_min 0.89
_exptl_absorpt_correction_type multi-scan
_exptl_absorpt_process_details
;
Bruker AXS (2014). SADABS, Version 2014/2, Bruker AXS Inc., Madison, Wisconsin,
USA.
;
_exptl_crystal_colour yellow
_exptl_crystal_density_diffrn 1.159
_exptl_crystal_density_method 'not measured'
_exptl_crystal_description prism
_exptl_crystal_F_000 1848
_exptl_crystal_size_max 0.147
_exptl_crystal_size_mid 0.094
_exptl_crystal_size_min 0.063
_refine_diff_density_max 0.507
_refine_diff_density_min -0.358
_refine_ls_extinction_method none
_refine_ls_goodness_of_fit_ref 1.035
_refine_ls_hydrogen_treatment constr
_refine_ls_matrix_type full
_refine_ls_number_parameters 335
_refine_ls_number_reflns 4351
_refine_ls_number_restraints 167
_refine_ls_restrained_S_all 1.035
_refine_ls_R_factor_all 0.0878
_refine_ls_R_factor_gt 0.0620
_refine_ls_shift/su_max 0.001
_refine_ls_shift/su_mean 0.000
_refine_ls_structure_factor_coef Fsqd
_refine_ls_weighting_details 'w=1/[\s^2^(Fo^2^)+(0.0727P)^2^+11.4386P] where P=(Fo^2^+2Fc^2^)/3'
_refine_ls_weighting_scheme calc
_refine_ls_wR_factor_gt 0.1516
_refine_ls_wR_factor_ref 0.1627
_reflns_number_gt 3206
_reflns_number_total 4351
_reflns_threshold_expression 'I > 2\s(I)'
_cod_data_source_file c5cc03063c2.cif
_cod_data_source_block stu8138
_cod_depositor_comments 'Adding full bibliography for 7118287--7118291.cif.'
_cod_database_code 7118291

loop_
_space_group_symop_operation_xyz
'x, y, z'
'-x, y, -z+1/2'
'x+1/2, y+1/2, z'
'-x+1/2, y+1/2, -z+1/2'
'-x, -y, -z'
'x, -y, z-1/2'
'-x+1/2, -y+1/2, -z'
'x+1/2, -y+1/2, z-1/2'

loop_
_atom_site_type_symbol
_atom_site_label
_atom_site_fract_x
_atom_site_fract_y
_atom_site_fract_z
_atom_site_U_iso_or_equiv
_atom_site_adp_type
_atom_site_calc_flag
_atom_site_refinement_flags_adp
_atom_site_refinement_flags_occupancy
_atom_site_refinement_flags_posn
_atom_site_occupancy
_atom_site_disorder_assembly
_atom_site_disorder_group
N N1 0.39300(8) 0.2526(3) 0.29185(12) 0.0233(5) Uani d . . . 1.0 . .
O O1 0.52801(7) 0.3594(2) 0.59667(11) 0.0263(5) Uani d . . . 1.0 . .
P P1 0.53771(3) 0.24597(9) 0.54887(4) 0.0199(2) Uani d . . . 1.0 . .
C C1 0.48717(10) 0.1934(3) 0.46751(14) 0.0177(6) Uani d . . . 1.0 . .
C C2 0.45625(9) 0.2678(3) 0.40864(14) 0.0186(6) Uani d . . . 1.0 . .
H H2 0.457 0.3746 0.4056 0.022 Uiso calc U . R 1.0 . .
C C3 0.42315(10) 0.1820(3) 0.35259(14) 0.0187(6) Uani d . . . 1.0 . .
C C4 0.42117(9) 0.0216(3) 0.35830(14) 0.0169(6) Uani d . . . 1.0 . .
H H4 0.3991 -0.0354 0.3213 0.02 Uiso calc U . R 1.0 . .
C C5 0.45166(10) -0.0503(3) 0.41820(15) 0.0180(6) Uani d . . . 1.0 . .
C C6 0.48377(10) 0.0375(3) 0.46997(14) 0.0171(6) Uani d . . . 1.0 . .
C C7 0.39439(10) 0.4132(3) 0.27903(15) 0.0225(7) Uani d . . . 1.0 . .
H H7A 0.394 0.4285 0.2298 0.027 Uiso calc U . R 1.0 . .
H H7B 0.4251 0.4542 0.3115 0.027 Uiso calc U . R 1.0 . .
C C8 0.35931(10) 0.1661(4) 0.23498(15) 0.0253(7) Uani d . . . 1.0 . .
H H8A 0.3356 0.2365 0.2034 0.03 Uiso calc U . R 1.0 . .
H H8B 0.3416 0.0968 0.2561 0.03 Uiso calc U . R 1.0 . .
C C11 0.58731(11) 0.2922(4) 0.51908(17) 0.0281(7) Uani d . . . 1.0 . .
H H11A 0.6165 0.3079 0.5611 0.034 Uiso calc U . R 1.0 . .
H H11B 0.5934 0.2056 0.4921 0.034 Uiso calc U . R 1.0 . .
C C12 0.57852(12) 0.4329(4) 0.47231(18) 0.0316(8) Uani d U . D 1.0 . .
H H12A 0.5813 0.5234 0.5024 0.038 Uiso calc U P R 0.805(6) A 1
H H12B 0.5454 0.4298 0.4377 0.038 Uiso calc U P R 0.805(6) A 1
H H12C 0.5568 0.3996 0.4251 0.038 Uiso calc U P R 0.195(6) A 2
H H12D 0.5592 0.5007 0.4913 0.038 Uiso calc U P R 0.195(6) A 2
C C13 0.61410(13) 0.4458(5) 0.43203(19) 0.0227(10) Uani d U P D 0.805(6) A 1
H H13A 0.6115 0.3537 0.403 0.027 Uiso calc U P R 0.805(6) A 1
H H13B 0.6046 0.5325 0.399 0.027 Uiso calc U P R 0.805(6) A 1
C C14 0.66667(14) 0.4661(5) 0.4789(3) 0.0225(10) Uani d U P D 0.805(6) A 1
H H14A 0.6701 0.5644 0.5037 0.027 Uiso calc U P R 0.805(6) A 1
H H14B 0.6752 0.3861 0.5156 0.027 Uiso calc U P R 0.805(6) A 1
C C15 0.70206(14) 0.4605(6) 0.4383(2) 0.0284(10) Uani d U P D 0.805(6) A 1
H H15A 0.6986 0.3627 0.4131 0.034 Uiso calc U P R 0.805(6) A 1
H H15B 0.6941 0.5415 0.4021 0.034 Uiso calc U P R 0.805(6) A 1
C C16 0.75412(13) 0.4791(5) 0.4870(2) 0.0316(11) Uani d U P D 0.805(6) A 1
H H16A 0.7584 0.5822 0.5072 0.038 Uiso calc U P R 0.805(6) A 1
H H16B 0.7605 0.4072 0.527 0.038 Uiso calc U P R 0.805(6) A 1
C C17 0.79101(15) 0.4535(5) 0.4505(2) 0.0344(11) Uani d U P D 0.805(6) A 1
H H17A 0.8235 0.4533 0.4868 0.041 Uiso calc U P R 0.805(6) A 1
H H17B 0.7855 0.3529 0.4277 0.041 Uiso calc U P R 0.805(6) A 1
C C18 0.7893(3) 0.5709(7) 0.3949(3) 0.0530(16) Uani d U P D 0.805(6) A 1
H H18A 0.8139 0.548 0.3735 0.08 Uiso calc U P R 0.805(6) A 1
H H18B 0.7575 0.5702 0.3579 0.08 Uiso calc U P R 0.805(6) A 1
H H18C 0.7956 0.6707 0.4172 0.08 Uiso calc U P R 0.805(6) A 1
C C13A 0.6139(7) 0.531(2) 0.4575(16) 0.073(8) Uani d U P D 0.195(6) A 2
H H13C 0.6258 0.606 0.4962 0.088 Uiso calc U P R 0.195(6) A 2
H H13D 0.5982 0.5868 0.4127 0.088 Uiso calc U P R 0.195(6) A 2
C C14A 0.6561(7) 0.443(2) 0.4510(14) 0.042(6) Uani d U P D 0.195(6) A 2
H H14C 0.6719 0.387 0.4957 0.05 Uiso calc U P R 0.195(6) A 2
H H14D 0.6442 0.3682 0.4121 0.05 Uiso calc U P R 0.195(6) A 2
C C15A 0.6920(6) 0.544(2) 0.4361(12) 0.045(5) Uani d U P D 0.195(6) A 2
H H15C 0.675 0.5978 0.3912 0.054 Uiso calc U P R 0.195(6) A 2
H H15D 0.7012 0.6215 0.4741 0.054 Uiso calc U P R 0.195(6) A 2
C C16A 0.7374(7) 0.485(2) 0.4298(14) 0.059(6) Uani d U P D 0.195(6) A 2
H H16C 0.7295 0.4167 0.3883 0.071 Uiso calc U P R 0.195(6) A 2
H H16D 0.7544 0.4248 0.4727 0.071 Uiso calc U P R 0.195(6) A 2
C C17A 0.7707(8) 0.609(3) 0.4215(17) 0.079(8) Uani d U P D 0.195(6) A 2
H H17C 0.7535 0.6728 0.38 0.095 Uiso calc U P R 0.195(6) A 2
H H17D 0.7806 0.6739 0.4643 0.095 Uiso calc U P R 0.195(6) A 2
C C18A 0.8146(9) 0.540(3) 0.4113(15) 0.058(7) Uani d U P D 0.195(6) A 2
H H18D 0.8359 0.6204 0.4059 0.088 Uiso calc U P R 0.195(6) A 2
H H18E 0.8317 0.4781 0.4527 0.088 Uiso calc U P R 0.195(6) A 2
H H18F 0.8047 0.4769 0.3685 0.088 Uiso calc U P R 0.195(6) A 2
C C21 0.35337(10) 0.5024(3) 0.28906(15) 0.0214(6) Uani d . . . 1.0 . .
C C22 0.32306(11) 0.4423(4) 0.32162(17) 0.0311(8) Uani d . . . 1.0 . .
H H22 0.3276 0.3415 0.3387 0.037 Uiso calc U . R 1.0 . .
C C23 0.28572(12) 0.5288(5) 0.32951(19) 0.0405(9) Uani d . . . 1.0 . .
H H23 0.265 0.4868 0.352 0.049 Uiso calc U . R 1.0 . .
C C24 0.27888(12) 0.6740(4) 0.3049(2) 0.0434(10) Uani d . . . 1.0 . .
H H24 0.2532 0.732 0.3098 0.052 Uiso calc U . R 1.0 . .
C C25 0.30905(12) 0.7362(4) 0.2732(2) 0.0398(9) Uani d . . . 1.0 . .
H H25 0.3045 0.8374 0.2568 0.048 Uiso calc U . R 1.0 . .
C C26 0.34615(11) 0.6510(4) 0.26523(17) 0.0280(7) Uani d . . . 1.0 . .
H H26 0.3669 0.6945 0.2432 0.034 Uiso calc U . R 1.0 . .
C C31 0.38156(10) 0.0739(4) 0.18985(15) 0.0240(7) Uani d . . . 1.0 . .
C C32 0.35514(12) -0.0392(4) 0.14547(17) 0.0353(8) Uani d . . . 1.0 . .
H H32 0.3235 -0.0602 0.1447 0.042 Uiso calc U . R 1.0 . .
C C33 0.37407(14) -0.1223(5) 0.10217(19) 0.0471(10) Uani d . . . 1.0 . .
H H33 0.3554 -0.1992 0.0723 0.057 Uiso calc U . R 1.0 . .
C C34 0.41990(14) -0.0932(5) 0.10252(19) 0.0459(10) Uani d . . . 1.0 . .
H H34 0.433 -0.1497 0.0731 0.055 Uiso calc U . R 1.0 . .
C C35 0.44674(13) 0.0196(4) 0.14630(18) 0.0392(9) Uani d . . . 1.0 . .
H H35 0.4783 0.0409 0.1465 0.047 Uiso calc U . R 1.0 . .
C C36 0.42771(11) 0.1021(4) 0.19022(17) 0.0294(7) Uani d . . . 1.0 . .
H H36 0.4466 0.178 0.2205 0.035 Uiso calc U . R 1.0 . .

loop_
_atom_site_aniso_label
_atom_site_aniso_U_11
_atom_site_aniso_U_22
_atom_site_aniso_U_33
_atom_site_aniso_U_12
_atom_site_aniso_U_13
_atom_site_aniso_U_23
N1 0.0238(13) 0.0193(13) 0.0220(12) 0.0034(11) 0.0015(10) 0.0028(11)
O1 0.0282(11) 0.0207(11) 0.0279(11) 0.0004(9) 0.0066(9) -0.0007(9)
P1 0.0200(4) 0.0164(4) 0.0212(4) -0.0012(3) 0.0042(3) 0.0028(3)
C1 0.0173(14) 0.0169(14) 0.0193(14) -0.0028(11) 0.0067(12) 0.0017(12)
C2 0.0203(14) 0.0142(15) 0.0242(15) -0.0009(12) 0.0112(12) 0.0016(12)
C3 0.0165(14) 0.0191(15) 0.0210(14) 0.0024(12) 0.0072(12) 0.0050(12)
C4 0.0156(13) 0.0162(15) 0.0176(14) -0.0032(11) 0.0039(11) 0.0004(12)
C5 0.0189(14) 0.0153(15) 0.0215(14) 0.0001(11) 0.0089(12) 0.0035(12)
C6 0.0187(14) 0.0160(14) 0.0169(13) 0.0004(11) 0.0065(11) 0.0033(11)
C7 0.0200(15) 0.0247(17) 0.0215(15) 0.0027(12) 0.0051(12) 0.0064(13)
C8 0.0175(15) 0.0302(18) 0.0227(15) 0.0004(13) -0.0004(12) 0.0061(14)
C11 0.0211(15) 0.0328(19) 0.0286(16) -0.0027(13) 0.0061(13) 0.0073(14)
C12 0.0315(17) 0.0281(18) 0.0359(18) 0.0008(14) 0.0124(14) 0.0078(15)
C13 0.024(2) 0.022(2) 0.0210(19) -0.0030(16) 0.0062(16) 0.0043(16)
C14 0.026(2) 0.022(2) 0.019(2) -0.0043(17) 0.0070(18) -0.0007(18)
C15 0.028(2) 0.030(2) 0.030(2) -0.0012(19) 0.0120(17) -0.0017(19)
C16 0.030(2) 0.036(2) 0.030(2) -0.0015(18) 0.0114(18) -0.0006(18)
C17 0.031(2) 0.037(2) 0.037(2) 0.0022(18) 0.0144(19) -0.0051(19)
C18 0.060(4) 0.050(3) 0.061(4) 0.004(3) 0.036(3) 0.012(3)
C13A 0.076(10) 0.071(10) 0.074(10) -0.007(7) 0.028(7) 0.005(7)
C14A 0.048(8) 0.035(8) 0.040(8) -0.001(6) 0.011(6) 0.002(6)
C15A 0.041(7) 0.044(7) 0.044(7) 0.000(6) 0.007(5) 0.010(6)
C16A 0.059(9) 0.069(9) 0.058(9) -0.009(6) 0.029(6) 0.008(6)
C17A 0.078(10) 0.078(10) 0.080(10) 0.000(7) 0.025(7) 0.004(7)
C18A 0.059(12) 0.060(12) 0.058(11) -0.013(10) 0.022(10) -0.008(9)
C21 0.0162(14) 0.0257(16) 0.0182(14) -0.0010(13) 0.0004(12) -0.0036(13)
C22 0.0311(17) 0.0337(19) 0.0307(17) -0.0050(15) 0.0135(15) -0.0044(15)
C23 0.0282(18) 0.055(3) 0.043(2) -0.0159(17) 0.0189(16) -0.0194(19)
C24 0.0241(18) 0.045(2) 0.059(2) 0.0015(16) 0.0106(17) -0.030(2)
C25 0.0311(18) 0.0289(19) 0.053(2) 0.0056(16) 0.0056(16) -0.0048(17)
C26 0.0220(16) 0.0262(18) 0.0319(17) 0.0020(13) 0.0042(14) -0.0014(14)
C31 0.0223(16) 0.0303(18) 0.0169(14) 0.0040(13) 0.0035(12) 0.0082(13)
C32 0.0273(17) 0.048(2) 0.0284(17) -0.0006(16) 0.0069(15) -0.0033(16)
C33 0.045(2) 0.061(3) 0.032(2) 0.000(2) 0.0094(17) -0.0155(19)
C34 0.051(2) 0.059(3) 0.0318(19) 0.012(2) 0.0191(18) -0.0040(19)
C35 0.0348(19) 0.049(2) 0.040(2) 0.0060(17) 0.0202(17) 0.0091(18)
C36 0.0291(17) 0.0283(18) 0.0302(17) 0.0030(14) 0.0092(14) 0.0076(14)

loop_
_atom_type_symbol
_atom_type_description
_atom_type_scat_dispersion_real
_atom_type_scat_dispersion_imag
_atom_type_scat_source
C C 0.0033 0.0016 'International Tables Vol C Tables 4.2.6.8 and 6.1.1.4'
H H 0.0000 0.0000 'International Tables Vol C Tables 4.2.6.8 and 6.1.1.4'
N N 0.0061 0.0033 'International Tables Vol C Tables 4.2.6.8 and 6.1.1.4'
O O 0.0106 0.0060 'International Tables Vol C Tables 4.2.6.8 and 6.1.1.4'
P P 0.1023 0.0942 'International Tables Vol C Tables 4.2.6.8 and 6.1.1.4'

loop_
_geom_angle_atom_site_label_1
_geom_angle_atom_site_label_2
_geom_angle_atom_site_label_3
_geom_angle_site_symmetry_1
_geom_angle_site_symmetry_3
_geom_angle
C3 N1 C7 . . 123.3(2)
C3 N1 C8 . . 120.9(2)
C7 N1 C8 . . 115.7(2)
O1 P1 C11 . . 114.54(14)
O1 P1 C5 . 5_656 117.08(12)
C11 P1 C5 . 5_656 105.78(14)
O1 P1 C1 . . 117.48(12)
C11 P1 C1 . . 105.67(13)
C5 P1 C1 5_656 . 93.77(13)
C6 C1 C2 . . 117.9(3)
C6 C1 P1 . . 105.4(2)
C2 C1 P1 . . 136.6(2)
C1 C2 C3 . . 119.4(3)
C1 C2 H2 . . 120.3
C3 C2 H2 . . 120.3
N1 C3 C4 . . 119.1(3)
N1 C3 C2 . . 120.7(3)
C4 C3 C2 . . 120.1(3)
C5 C4 C3 . . 119.6(3)
C5 C4 H4 . . 120.2
C3 C4 H4 . . 120.2
C6 C5 C4 . . 117.9(3)
C6 C5 P1 . 5_656 105.7(2)
C4 C5 P1 . 5_656 136.3(2)
C5 C6 C1 . . 125.0(3)
C5 C6 C6 . 5_656 117.7(3)
C1 C6 C6 . 5_656 117.3(3)
N1 C7 C21 . . 114.6(2)
N1 C7 H7A . . 108.6
C21 C7 H7A . . 108.6
N1 C7 H7B . . 108.6
C21 C7 H7B . . 108.6
H7A C7 H7B . . 107.6
N1 C8 C31 . . 115.4(2)
N1 C8 H8A . . 108.4
C31 C8 H8A . . 108.4
N1 C8 H8B . . 108.4
C31 C8 H8B . . 108.4
H8A C8 H8B . . 107.5
C12 C11 P1 . . 113.5(2)
C12 C11 H11A . . 108.9
P1 C11 H11A . . 108.9
C12 C11 H11B . . 108.9
P1 C11 H11B . . 108.9
H11A C11 H11B . . 107.7
C13A C12 C11 . . 128.6(10)
C11 C12 C13 . . 112.2(3)
C11 C12 H12A . . 109.2
C13 C12 H12A . . 109.2
C11 C12 H12B . . 109.2
C13 C12 H12B . . 109.2
H12A C12 H12B . . 107.9
C13A C12 H12C . . 105.2
C11 C12 H12C . . 105.2
C13A C12 H12D . . 105.2
C11 C12 H12D . . 105.2
H12C C12 H12D . . 105.9
C14 C13 C12 . . 115.0(3)
C14 C13 H13A . . 108.5
C12 C13 H13A . . 108.5
C14 C13 H13B . . 108.5
C12 C13 H13B . . 108.5
H13A C13 H13B . . 107.5
C15 C14 C13 . . 114.0(4)
C15 C14 H14A . . 108.8
C13 C14 H14A . . 108.8
C15 C14 H14B . . 108.8
C13 C14 H14B . . 108.8
H14A C14 H14B . . 107.6
C16 C15 C14 . . 112.4(3)
C16 C15 H15A . . 109.1
C14 C15 H15A . . 109.1
C16 C15 H15B . . 109.1
C14 C15 H15B . . 109.1
H15A C15 H15B . . 107.9
C17 C16 C15 . . 114.1(3)
C17 C16 H16A . . 108.7
C15 C16 H16A . . 108.7
C17 C16 H16B . . 108.7
C15 C16 H16B . . 108.7
H16A C16 H16B . . 107.6
C18 C17 C16 . . 113.6(4)
C18 C17 H17A . . 108.8
C16 C17 H17A . . 108.8
C18 C17 H17B . . 108.8
C16 C17 H17B . . 108.8
H17A C17 H17B . . 107.7
C17 C18 H18A . . 109.5
C17 C18 H18B . . 109.5
H18A C18 H18B . . 109.5
C17 C18 H18C . . 109.5
H18A C18 H18C . . 109.5
H18B C18 H18C . . 109.5
C12 C13A C14A . . 112.0(15)
C12 C13A H13C . . 109.2
C14A C13A H13C . . 109.2
C12 C13A H13D . . 109.2
C14A C13A H13D . . 109.2
H13C C13A H13D . . 107.9
C15A C14A C13A . . 111.5(15)
C15A C14A H14C . . 109.3
C13A C14A H14C . . 109.3
C15A C14A H14D . . 109.3
C13A C14A H14D . . 109.3
H14C C14A H14D . . 108.0
C16A C15A C14A . . 121.7(17)
C16A C15A H15C . . 106.9
C14A C15A H15C . . 106.9
C16A C15A H15D . . 106.9
C14A C15A H15D . . 106.9
H15C C15A H15D . . 106.7
C15A C16A C17A . . 112.8(16)
C15A C16A H16C . . 109.0
C17A C16A H16C . . 109.0
C15A C16A H16D . . 109.0
C17A C16A H16D . . 109.0
H16C C16A H16D . . 107.8
C18A C17A C16A . . 109.8(18)
C18A C17A H17C . . 109.7
C16A C17A H17C . . 109.7
C18A C17A H17D . . 109.7
C16A C17A H17D . . 109.7
H17C C17A H17D . . 108.2
C17A C18A H18D . . 109.5
C17A C18A H18E . . 109.5
H18D C18A H18E . . 109.5
C17A C18A H18F . . 109.5
H18D C18A H18F . . 109.5
H18E C18A H18F . . 109.5
C22 C21 C26 . . 118.5(3)
C22 C21 C7 . . 122.5(3)
C26 C21 C7 . . 119.0(3)
C21 C22 C23 . . 120.4(3)
C21 C22 H22 . . 119.8
C23 C22 H22 . . 119.8
C24 C23 C22 . . 120.2(3)
C24 C23 H23 . . 119.9
C22 C23 H23 . . 119.9
C23 C24 C25 . . 120.2(3)
C23 C24 H24 . . 119.9
C25 C24 H24 . . 119.9
C24 C25 C26 . . 119.9(3)
C24 C25 H25 . . 120.0
C26 C25 H25 . . 120.0
C25 C26 C21 . . 120.8(3)
C25 C26 H26 . . 119.6
C21 C26 H26 . . 119.6
C36 C31 C32 . . 118.2(3)
C36 C31 C8 . . 121.5(3)
C32 C31 C8 . . 120.2(3)
C31 C32 C33 . . 121.5(3)
C31 C32 H32 . . 119.3
C33 C32 H32 . . 119.3
C34 C33 C32 . . 120.0(4)
C34 C33 H33 . . 120.0
C32 C33 H33 . . 120.0
C33 C34 C35 . . 119.3(3)
C33 C34 H34 . . 120.3
C35 C34 H34 . . 120.3
C34 C35 C36 . . 120.5(3)
C34 C35 H35 . . 119.8
C36 C35 H35 . . 119.8
C31 C36 C35 . . 120.5(3)
C31 C36 H36 . . 119.8
C35 C36 H36 . . 119.8

loop_
_geom_bond_atom_site_label_1
_geom_bond_atom_site_label_2
_geom_bond_site_symmetry_2
_geom_bond_distance
N1 C3 . 1.389(4)
N1 C7 . 1.450(4)
N1 C8 . 1.452(4)
O1 P1 . 1.482(2)
P1 C11 . 1.807(3)
P1 C5 5_656 1.845(3)
P1 C1 . 1.858(3)
C1 C6 . 1.388(4)
C1 C2 . 1.389(4)
C2 C3 . 1.432(4)
C2 H2 . 0.95
C3 C4 . 1.430(4)
C4 C5 . 1.387(4)
C4 H4 . 0.95
C5 C6 . 1.383(4)
C5 P1 5_656 1.845(3)
C6 C6 5_656 1.423(5)
C7 C21 . 1.517(4)
C7 H7A . 0.99
C7 H7B . 0.99
C8 C31 . 1.523(4)
C8 H8A . 0.99
C8 H8B . 0.99
C11 C12 . 1.528(4)
C11 H11A . 0.99
C11 H11B . 0.99
C12 C13A . 1.468(13)
C12 C13 . 1.531(5)
C12 H12A . 0.99
C12 H12B . 0.99
C12 H12C . 0.99
C12 H12D . 0.99
C13 C14 . 1.530(5)
C13 H13A . 0.99
C13 H13B . 0.99
C14 C15 . 1.529(5)
C14 H14A . 0.99
C14 H14B . 0.99
C15 C16 . 1.527(5)
C15 H15A . 0.99
C15 H15B . 0.99
C16 C17 . 1.522(5)
C16 H16A . 0.99
C16 H16B . 0.99
C17 C18 . 1.512(6)
C17 H17A . 0.99
C17 H17B . 0.99
C18 H18A . 0.98
C18 H18B . 0.98
C18 H18C . 0.98
C13A C14A . 1.515(14)
C13A H13C . 0.99
C13A H13D . 0.99
C14A C15A . 1.498(14)
C14A H14C . 0.99
C14A H14D . 0.99
C15A C16A . 1.486(14)
C15A H15C . 0.99
C15A H15D . 0.99
C16A C17A . 1.524(14)
C16A H16C . 0.99
C16A H16D . 0.99
C17A C18A . 1.511(14)
C17A H17C . 0.99
C17A H17D . 0.99
C18A H18D . 0.98
C18A H18E . 0.98
C18A H18F . 0.98
C21 C22 . 1.381(4)
C21 C26 . 1.393(4)
C22 C23 . 1.397(5)
C22 H22 . 0.95
C23 C24 . 1.369(5)
C23 H23 . 0.95
C24 C25 . 1.373(5)
C24 H24 . 0.95
C25 C26 . 1.385(5)
C25 H25 . 0.95
C26 H26 . 0.95
C31 C36 . 1.385(4)
C31 C32 . 1.391(5)
C32 C33 . 1.391(5)
C32 H32 . 0.95
C33 C34 . 1.377(5)
C33 H33 . 0.95
C34 C35 . 1.387(5)
C34 H34 . 0.95
C35 C36 . 1.400(5)
C35 H35 . 0.95
C36 H36 . 0.95

loop_
_geom_hbond_atom_site_label_D
_geom_hbond_atom_site_label_H
_geom_hbond_atom_site_label_A
_geom_hbond_site_symmetry_A
_geom_hbond_distance_DH
_geom_hbond_distance_HA
_geom_hbond_distance_DA
_geom_hbond_angle_DHA
C2 H2 O1 5_666 0.95 2.40 3.345(4) 171.4
C7 H7B O1 5_666 0.99 2.51 3.412(4) 151.5

loop_
_geom_torsion_atom_site_label_1
_geom_torsion_atom_site_label_2
_geom_torsion_atom_site_label_3
_geom_torsion_atom_site_label_4
_geom_torsion_site_symmetry_1
_geom_torsion_site_symmetry_4
_geom_torsion
O1 P1 C1 C6 . . -125.67(19)
C11 P1 C1 C6 . . 105.1(2)
C5 P1 C1 C6 5_656 . -2.4(2)
O1 P1 C1 C2 . . 57.6(3)
C11 P1 C1 C2 . . -71.6(3)
C5 P1 C1 C2 5_656 . -179.2(3)
C6 C1 C2 C3 . . -1.4(4)
P1 C1 C2 C3 . . 175.1(2)
C7 N1 C3 C4 . . -176.0(2)
C8 N1 C3 C4 . . 0.8(4)
C7 N1 C3 C2 . . 3.3(4)
C8 N1 C3 C2 . . -179.8(2)
C1 C2 C3 N1 . . -177.6(2)
C1 C2 C3 C4 . . 1.7(4)
N1 C3 C4 C5 . . 178.9(2)
C2 C3 C4 C5 . . -0.4(4)
C3 C4 C5 C6 . . -1.2(4)
C3 C4 C5 P1 . 5_656 178.6(2)
C4 C5 C6 C1 . . 1.6(4)
P1 C5 C6 C1 5_656 . -178.3(2)
C4 C5 C6 C6 . 5_656 -177.6(3)
P1 C5 C6 C6 5_656 5_656 2.5(4)
C2 C1 C6 C5 . . -0.3(4)
P1 C1 C6 C5 . . -177.7(2)
C2 C1 C6 C6 . 5_656 178.9(3)
P1 C1 C6 C6 . 5_656 1.5(4)
C3 N1 C7 C21 . . -104.9(3)
C8 N1 C7 C21 . . 78.1(3)
C3 N1 C8 C31 . . -73.3(3)
C7 N1 C8 C31 . . 103.7(3)
O1 P1 C11 C12 . . -64.8(3)
C5 P1 C11 C12 5_656 . 164.7(2)
C1 P1 C11 C12 . . 66.1(3)
P1 C11 C12 C13A . . 158.5(15)
P1 C11 C12 C13 . . -164.7(2)
C11 C12 C13 C14 . . -64.1(4)
C12 C13 C14 C15 . . 173.3(3)
C13 C14 C15 C16 . . -179.2(4)
C14 C15 C16 C17 . . 172.3(4)
C15 C16 C17 C18 . . 66.5(5)
C11 C12 C13A C14A . . 37.(3)
C12 C13A C14A C15A . . -179.8(19)
C13A C14A C15A C16A . . 178.(2)
C14A C15A C16A C17A . . -175.(2)
C15A C16A C17A C18A . . -177.(2)
N1 C7 C21 C22 . . 12.8(4)
N1 C7 C21 C26 . . -167.9(3)
C26 C21 C22 C23 . . 0.7(4)
C7 C21 C22 C23 . . -179.9(3)
C21 C22 C23 C24 . . 0.1(5)
C22 C23 C24 C25 . . -0.9(5)
C23 C24 C25 C26 . . 0.9(5)
C24 C25 C26 C21 . . -0.1(5)
C22 C21 C26 C25 . . -0.8(4)
C7 C21 C26 C25 . . 179.8(3)
N1 C8 C31 C36 . . -16.8(4)
N1 C8 C31 C32 . . 164.8(3)
C36 C31 C32 C33 . . -0.2(5)
C8 C31 C32 C33 . . 178.2(3)
C31 C32 C33 C34 . . -0.1(6)
C32 C33 C34 C35 . . -0.1(6)
C33 C34 C35 C36 . . 0.6(6)
C32 C31 C36 C35 . . 0.7(5)
C8 C31 C36 C35 . . -177.6(3)
C34 C35 C36 C31 . . -0.9(5)

loop_
_platon_squeeze_void_nr
_platon_squeeze_void_average_x
_platon_squeeze_void_average_y
_platon_squeeze_void_average_z
_platon_squeeze_void_volume
_platon_squeeze_void_count_electrons
1 0.000 0.119 0.250 77.8 19.9
2 0.000 -0.120 0.750 77.8 19.9
3 0.500 0.380 0.750 77.8 19.9
4 0.500 0.619 0.250 77.8 19.9
